data_2232012
loop_
_publ_author_name
'Wu, Xiang-Xiang'
'Wan, Yan'
'Ng, Seik Weng'

_publ_section_title
;
 3,6-Dibromonaphthalene-2,7-diyl bis(trifluoromethanesulfonate)
;
_journal_coeditor_code NK2112
_journal_issue 10
_journal_name_full 'Acta Crystallographica Section E'
_journal_page_first o2698
_journal_paper_doi 10.1107/S1600536811037755
_journal_volume 67
_journal_year 2011
_chemical_formula_iupac 'C12 H4 Br2 F6 O6 S2'
_chemical_formula_moiety 'C12 H4 Br2 F6 O6 S2'
_chemical_formula_sum 'C12 H4 Br2 F6 O6 S2'
_chemical_formula_weight 582.09
_chemical_name_systematic
;
3,6-Dibromonaphthalene-2,7-diyl bis(trifluoromethanesulfonate)
;
_space_group_IT_number 14
_symmetry_cell_setting monoclinic
_symmetry_space_group_name_Hall '-P 2yn'
_symmetry_space_group_name_H-M 'P 1 21/n 1'
_atom_sites_solution_hydrogens geom
_atom_sites_solution_primary direct
_atom_sites_solution_secondary difmap
_audit_creation_method SHELXL-97
_cell_angle_alpha 90.00
_cell_angle_beta 90.169(3)
_cell_angle_gamma 90.00
_cell_formula_units_Z 4
_cell_length_a 5.2413(11)
_cell_length_b 26.450(6)
_cell_length_c 12.429(3)
_cell_measurement_reflns_used 5210
_cell_measurement_temperature 173(2)
_cell_measurement_theta_max 27.48
_cell_measurement_theta_min 0.77
_cell_volume 1723.1(7)
_computing_cell_refinement 'CrystalClear (Rigaku, 2007)'
_computing_data_collection 'CrystalClear (Rigaku, 2007)'
_computing_data_reduction 'CrystalClear (Rigaku, 2007)'
_computing_molecular_graphics 'X-SEED (Barbour, 2001)'
_computing_publication_material 'publCIF (Westrip, 2010)'
_computing_structure_refinement 'SHELXL97 (Sheldrick, 2008)'
_computing_structure_solution 'SHELXS97 (Sheldrick, 2008)'
_diffrn_ambient_temperature 173(2)
_diffrn_measured_fraction_theta_full 0.997
_diffrn_measured_fraction_theta_max 0.997
_diffrn_measurement_device_type 'Rigaku Saturn724+ CCD'
_diffrn_measurement_method '\w scans at fixed \c = 45\%'
_diffrn_radiation_monochromator graphite
_diffrn_radiation_source 'fine-focus sealed tube'
_diffrn_radiation_type MoK\a
_diffrn_radiation_wavelength 0.71073
_diffrn_reflns_av_R_equivalents 0.0483
_diffrn_reflns_av_sigmaI/netI 0.0347
_diffrn_reflns_limit_h_max 6
_diffrn_reflns_limit_h_min -6
_diffrn_reflns_limit_k_max 34
_diffrn_reflns_limit_k_min -34
_diffrn_reflns_limit_l_max 16
_diffrn_reflns_limit_l_min -16
_diffrn_reflns_number 17398
_diffrn_reflns_theta_full 27.49
_diffrn_reflns_theta_max 27.49
_diffrn_reflns_theta_min 2.83
_diffrn_standards_decay_% 0
_diffrn_standards_interval_count 0
_diffrn_standards_interval_time 0
_diffrn_standards_number 0
_exptl_absorpt_coefficient_mu 5.040
_exptl_absorpt_correction_T_max 1.000
_exptl_absorpt_correction_T_min 0.573
_exptl_absorpt_correction_type multi-scan
_exptl_absorpt_process_details '(CrystalClear; Rigaku, 2007)'
_exptl_crystal_colour colourless
_exptl_crystal_density_diffrn 2.244
_exptl_crystal_density_method 'not measured'
_exptl_crystal_description prism
_exptl_crystal_F_000 1120
_exptl_crystal_size_max 0.32
_exptl_crystal_size_mid 0.30
_exptl_crystal_size_min 0.20
_refine_diff_density_max 0.788
_refine_diff_density_min -0.445
_refine_ls_extinction_method none
_refine_ls_goodness_of_fit_ref 1.157
_refine_ls_hydrogen_treatment constr
_refine_ls_matrix_type full
_refine_ls_number_parameters 253
_refine_ls_number_reflns 3933
_refine_ls_number_restraints 0
_refine_ls_restrained_S_all 1.157
_refine_ls_R_factor_all 0.0488
_refine_ls_R_factor_gt 0.0437
_refine_ls_shift/su_max 0.001
_refine_ls_shift/su_mean 0.001
_refine_ls_structure_factor_coef Fsqd
_refine_ls_weighting_details 'calc w=1/[\s^2^(Fo^2^)+(0.0349P)^2^+2.4738P] where P=(Fo^2^+2Fc^2^)/3'
_refine_ls_weighting_scheme calc
_refine_ls_wR_factor_gt 0.0916
_refine_ls_wR_factor_ref 0.0939
_reflns_number_gt 3662
_reflns_number_total 3933
_reflns_threshold_expression I>2\s(I)
_cod_data_source_file nk2112.cif
_cod_data_source_block I
_cod_original_sg_symbol_H-M 'P 21/n'
_cod_database_code 2232012
_cod_database_fobs_code 2232012

loop_
_symmetry_equiv_pos_as_xyz
'x, y, z'
'-x+1/2, y+1/2, -z+1/2'
'-x, -y, -z'
'x-1/2, -y-1/2, z-1/2'

loop_
_atom_site_type_symbol
_atom_site_label
_atom_site_fract_x
_atom_site_fract_y
_atom_site_fract_z
_atom_site_U_iso_or_equiv
_atom_site_adp_type
_atom_site_calc_flag
_atom_site_refinement_flags
_atom_site_occupancy
_atom_site_symmetry_multiplicity
Br Br1 -0.38667(8) 0.159089(15) 0.15955(3) 0.03395(12) Uani d . 1 1
Br Br2 0.69892(7) 0.232466(15) 0.59710(3) 0.03228(12) Uani d . 1 1
S S1 -0.51801(18) 0.01955(4) 0.30367(8) 0.0297(2) Uani d . 1 1
S S2 0.36288(18) 0.17543(4) 0.81831(7) 0.0286(2) Uani d . 1 1
F F1 -0.4753(6) 0.03529(11) 0.0989(2) 0.0519(7) Uani d . 1 1
F F2 -0.8431(5) 0.05488(10) 0.1624(2) 0.0486(7) Uani d . 1 1
F F3 -0.7393(6) -0.02313(10) 0.1425(2) 0.0576(8) Uani d . 1 1
F F4 -0.0166(5) 0.11242(10) 0.8258(2) 0.0501(7) Uani d . 1 1
F F5 0.3216(6) 0.08682(11) 0.9073(2) 0.0634(8) Uani d . 1 1
F F6 0.0909(5) 0.14491(11) 0.9781(2) 0.0506(7) Uani d . 1 1
O O1 -0.5105(5) 0.07808(10) 0.3257(2) 0.0295(6) Uani d . 1 1
O O2 -0.2705(6) -0.00101(11) 0.2966(3) 0.0435(7) Uani d . 1 1
O O3 -0.7065(6) -0.00149(13) 0.3702(3) 0.0523(9) Uani d . 1 1
O O4 0.4608(5) 0.14368(10) 0.71859(19) 0.0296(6) Uani d . 1 1
O O5 0.1917(5) 0.21376(10) 0.7854(2) 0.0339(6) Uani d . 1 1
O O6 0.5748(6) 0.18540(13) 0.8852(2) 0.0453(8) Uani d . 1 1
C C1 -0.2103(7) 0.14519(14) 0.2887(3) 0.0246(7) Uani d . 1 1
C C2 -0.2856(7) 0.10442(14) 0.3545(3) 0.0243(7) Uani d . 1 1
C C3 -0.1645(7) 0.09387(13) 0.4487(3) 0.0260(7) Uani d . 1 1
H H3 -0.2168 0.0658 0.4910 0.031 Uiso calc R 1 1
C C4 0.0403(7) 0.12493(13) 0.4835(3) 0.0247(7) Uani d . 1 1
C C5 0.1600(7) 0.11762(14) 0.5845(3) 0.0264(8) Uani d . 1 1
H H5 0.1130 0.0900 0.6292 0.032 Uiso calc R 1 1
C C6 0.3434(7) 0.15073(14) 0.6165(3) 0.0260(8) Uani d . 1 1
C C7 0.4289(7) 0.19063(13) 0.5502(3) 0.0247(7) Uani d . 1 1
C C8 0.3173(7) 0.19787(14) 0.4520(3) 0.0263(7) Uani d . 1 1
H H8 0.3742 0.2245 0.4068 0.032 Uiso calc R 1 1
C C9 0.1171(7) 0.16576(13) 0.4172(3) 0.0239(7) Uani d . 1 1
C C10 -0.0091(7) 0.17479(14) 0.3192(3) 0.0249(7) Uani d . 1 1
H H10 0.0457 0.2016 0.2740 0.030 Uiso calc R 1 1
C C11 -0.6552(9) 0.02223(16) 0.1672(3) 0.0374(9) Uani d . 1 1
C C12 0.1767(9) 0.12624(16) 0.8865(3) 0.0376(9) Uani d . 1 1

loop_
_atom_site_aniso_label
_atom_site_aniso_U_11
_atom_site_aniso_U_22
_atom_site_aniso_U_33
_atom_site_aniso_U_12
_atom_site_aniso_U_13
_atom_site_aniso_U_23
Br1 0.0434(2) 0.0326(2) 0.0258(2) 0.00171(17) -0.00934(16) 0.00457(15)
Br2 0.0305(2) 0.0321(2) 0.0343(2) -0.00321(15) 0.00105(15) -0.00809(15)
S1 0.0307(5) 0.0236(5) 0.0348(5) -0.0030(4) -0.0049(4) 0.0053(4)
S2 0.0322(5) 0.0296(5) 0.0239(4) 0.0006(4) -0.0044(4) -0.0032(4)
F1 0.0710(19) 0.0505(17) 0.0342(14) -0.0086(14) 0.0094(13) -0.0054(12)
F2 0.0517(16) 0.0439(15) 0.0501(15) 0.0067(12) -0.0195(12) 0.0014(12)
F3 0.072(2) 0.0351(15) 0.0652(18) -0.0132(14) -0.0185(15) -0.0114(13)
F4 0.0533(16) 0.0500(17) 0.0472(15) -0.0194(13) 0.0033(12) -0.0053(12)
F5 0.083(2) 0.0451(17) 0.0623(18) 0.0213(15) 0.0097(16) 0.0221(14)
F6 0.0611(17) 0.0595(18) 0.0313(13) -0.0012(14) 0.0112(12) -0.0017(12)
O1 0.0299(13) 0.0263(14) 0.0321(14) 0.0015(11) -0.0038(11) -0.0013(11)
O2 0.0354(16) 0.0268(15) 0.068(2) 0.0047(12) -0.0101(14) -0.0043(14)
O3 0.0495(19) 0.056(2) 0.0515(19) -0.0178(16) -0.0005(15) 0.0233(16)
O4 0.0347(14) 0.0324(15) 0.0218(12) 0.0063(11) -0.0046(10) -0.0033(10)
O5 0.0431(16) 0.0275(14) 0.0312(14) 0.0057(12) -0.0002(12) -0.0021(11)
O6 0.0403(16) 0.059(2) 0.0362(16) 0.0000(15) -0.0135(13) -0.0151(14)
C1 0.0309(19) 0.0239(18) 0.0191(16) 0.0057(15) 0.0018(14) -0.0001(13)
C2 0.0241(17) 0.0225(18) 0.0263(18) 0.0016(14) 0.0020(14) -0.0025(14)
C3 0.036(2) 0.0194(17) 0.0228(17) 0.0014(15) 0.0035(14) 0.0012(13)
C4 0.0329(19) 0.0198(17) 0.0213(17) 0.0040(15) 0.0016(14) -0.0008(13)
C5 0.036(2) 0.0210(18) 0.0219(17) 0.0040(15) -0.0018(14) 0.0002(14)
C6 0.0307(19) 0.030(2) 0.0176(16) 0.0070(15) -0.0020(14) -0.0015(14)
C7 0.0259(17) 0.0194(17) 0.0289(18) 0.0007(14) -0.0002(14) -0.0055(14)
C8 0.0316(19) 0.0209(18) 0.0265(18) 0.0026(15) 0.0050(14) -0.0013(14)
C9 0.0311(19) 0.0171(17) 0.0237(17) 0.0053(14) 0.0026(14) -0.0026(13)
C10 0.0321(19) 0.0227(18) 0.0200(16) 0.0053(15) 0.0042(14) 0.0018(13)
C11 0.044(2) 0.028(2) 0.040(2) -0.0033(18) -0.0039(19) -0.0027(17)
C12 0.048(2) 0.034(2) 0.031(2) 0.0055(19) 0.0030(18) 0.0018(17)

loop_
_atom_type_symbol
_atom_type_description
_atom_type_scat_dispersion_real
_atom_type_scat_dispersion_imag
_atom_type_scat_source
C C 0.0033 0.0016 'International Tables Vol C Tables 4.2.6.8 and 6.1.1.4'
H H 0.0000 0.0000 'International Tables Vol C Tables 4.2.6.8 and 6.1.1.4'
O O 0.0106 0.0060 'International Tables Vol C Tables 4.2.6.8 and 6.1.1.4'
F F 0.0171 0.0103 'International Tables Vol C Tables 4.2.6.8 and 6.1.1.4'
S S 0.1246 0.1234 'International Tables Vol C Tables 4.2.6.8 and 6.1.1.4'
Br Br -0.2901 2.4595 'International Tables Vol C Tables 4.2.6.8 and 6.1.1.4'

loop_
_geom_angle_atom_site_label_1
_geom_angle_atom_site_label_2
_geom_angle_atom_site_label_3
_geom_angle
O3 S1 O2 122.2(2)
O3 S1 O1 107.7(2)
O2 S1 O1 111.60(16)
O3 S1 C11 106.5(2)
O2 S1 C11 108.3(2)
O1 S1 C11 97.59(16)
O6 S2 O5 122.32(19)
O6 S2 O4 107.69(17)
O5 S2 O4 111.13(15)
O6 S2 C12 106.2(2)
O5 S2 C12 107.73(19)
O4 S2 C12 99.18(17)
C2 O1 S1 123.3(2)
C6 O4 S2 119.3(2)
C10 C1 C2 119.6(3)
C10 C1 Br1 120.1(3)
C2 C1 Br1 120.4(3)
C3 C2 C1 121.7(3)
C3 C2 O1 120.2(3)
C1 C2 O1 117.7(3)
C2 C3 C4 119.6(3)
C2 C3 H3 120.2
C4 C3 H3 120.2
C5 C4 C9 119.6(3)
C5 C4 C3 121.6(3)
C9 C4 C3 118.7(3)
C6 C5 C4 118.9(3)
C6 C5 H5 120.6
C4 C5 H5 120.6
C5 C6 C7 122.4(3)
C5 C6 O4 118.7(3)
C7 C6 O4 118.8(3)
C8 C7 C6 119.3(3)
C8 C7 Br2 120.8(3)
C6 C7 Br2 119.8(3)
C7 C8 C9 120.2(3)
C7 C8 H8 119.9
C9 C8 H8 119.9
C10 C9 C8 120.6(3)
C10 C9 C4 120.0(3)
C8 C9 C4 119.4(3)
C1 C10 C9 120.3(3)
C1 C10 H10 119.8
C9 C10 H10 119.8
F3 C11 F2 109.8(4)
F3 C11 F1 109.2(4)
F2 C11 F1 109.7(4)
F3 C11 S1 108.1(3)
F2 C11 S1 111.0(3)
F1 C11 S1 109.0(3)
F4 C12 F5 109.7(4)
F4 C12 F6 109.5(4)
F5 C12 F6 108.9(3)
F4 C12 S2 110.0(3)
F5 C12 S2 110.2(3)
F6 C12 S2 108.4(3)

loop_
_geom_bond_atom_site_label_1
_geom_bond_atom_site_label_2
_geom_bond_distance
Br1 C1 1.886(3)
Br2 C7 1.887(3)
S1 O3 1.405(3)
S1 O2 1.409(3)
S1 O1 1.573(3)
S1 C11 1.841(4)
S2 O6 1.410(3)
S2 O5 1.414(3)
S2 O4 1.584(3)
S2 C12 1.835(5)
F1 C11 1.317(5)
F2 C11 1.311(5)
F3 C11 1.314(5)
F4 C12 1.313(5)
F5 C12 1.315(5)
F6 C12 1.321(5)
O1 C2 1.414(4)
O4 C6 1.421(4)
C1 C10 1.367(5)
C1 C2 1.410(5)
C2 C3 1.359(5)
C3 C4 1.418(5)
C3 H3 0.9500
C4 C5 1.415(5)
C4 C9 1.417(5)
C5 C6 1.359(5)
C5 H5 0.9500
C6 C7 1.412(5)
C7 C8 1.366(5)
C8 C9 1.417(5)
C8 H8 0.9500
C9 C10 1.405(5)
C10 H10 0.9500

loop_
_geom_torsion_atom_site_label_1
_geom_torsion_atom_site_label_2
_geom_torsion_atom_site_label_3
_geom_torsion_atom_site_label_4
_geom_torsion
O3 S1 O1 C2 125.8(3)
O2 S1 O1 C2 -10.9(3)
C11 S1 O1 C2 -124.1(3)
O6 S2 O4 C6 -146.3(3)
O5 S2 O4 C6 -9.9(3)
C12 S2 O4 C6 103.3(3)
C10 C1 C2 C3 0.6(6)
Br1 C1 C2 C3 -179.1(3)
C10 C1 C2 O1 173.5(3)
Br1 C1 C2 O1 -6.2(4)
S1 O1 C2 C3 -63.9(4)
S1 O1 C2 C1 123.0(3)
C1 C2 C3 C4 1.1(5)
O1 C2 C3 C4 -171.6(3)
C2 C3 C4 C5 175.4(3)
C2 C3 C4 C9 -1.4(5)
C9 C4 C5 C6 1.2(5)
C3 C4 C5 C6 -175.5(3)
C4 C5 C6 C7 -3.5(5)
C4 C5 C6 O4 179.2(3)
S2 O4 C6 C5 -97.9(4)
S2 O4 C6 C7 84.7(4)
C5 C6 C7 C8 2.8(6)
O4 C6 C7 C8 -179.9(3)
C5 C6 C7 Br2 -176.1(3)
O4 C6 C7 Br2 1.2(4)
C6 C7 C8 C9 0.3(5)
Br2 C7 C8 C9 179.2(3)
C7 C8 C9 C10 176.1(3)
C7 C8 C9 C4 -2.4(5)
C5 C4 C9 C10 -176.9(3)
C3 C4 C9 C10 0.0(5)
C5 C4 C9 C8 1.7(5)
C3 C4 C9 C8 178.5(3)
C2 C1 C10 C9 -2.1(5)
Br1 C1 C10 C9 177.7(3)
C8 C9 C10 C1 -176.8(3)
C4 C9 C10 C1 1.8(5)
O3 S1 C11 F3 -53.1(4)
O2 S1 C11 F3 80.0(3)
O1 S1 C11 F3 -164.2(3)
O3 S1 C11 F2 67.4(4)
O2 S1 C11 F2 -159.5(3)
O1 S1 C11 F2 -43.7(3)
O3 S1 C11 F1 -171.6(3)
O2 S1 C11 F1 -38.5(3)
O1 S1 C11 F1 77.3(3)
O6 S2 C12 F4 -176.0(3)
O5 S2 C12 F4 51.3(3)
O4 S2 C12 F4 -64.5(3)
O6 S2 C12 F5 -55.0(3)
O5 S2 C12 F5 172.4(3)
O4 S2 C12 F5 56.6(3)
O6 S2 C12 F6 64.2(3)
O5 S2 C12 F6 -68.5(3)
O4 S2 C12 F6 175.8(3)

loop_
_cod_related_entry_id
_cod_related_entry_database
_cod_related_entry_code
1 ChemSpider 30657061
